data_1542946
loop_
_publ_author_name
'Yang, Xing-Wei'
'Li, Yan-Ping'
'Su, Jia'
'Ma, Wei-Guang'
'Xu, Gang'

_publ_section_title
;
 Hyperjapones A-E, Terpenoid Polymethylated Acylphloroglucinols from
 Hypericum japonicum.
;
_journal_issue 8
_journal_name_full 'Organic letters'
_journal_page_first 1876
_journal_page_last 1879
_journal_paper_doi 10.1021/acs.orglett.6b00650
_journal_volume 18
_journal_year 2016
_chemical_absolute_configuration ad
_chemical_formula_moiety 'C29 H42 O4'
_chemical_formula_sum 'C29 H42 O4'
_chemical_formula_weight 454.63
_chemical_name_systematic
; 
 ? 
;
_space_group_IT_number 4
_symmetry_cell_setting monoclinic
_symmetry_space_group_name_Hall 'P 2yb'
_symmetry_space_group_name_H-M 'P 1 21 1'
_atom_sites_solution_hydrogens geom
_atom_sites_solution_primary direct
_atom_sites_solution_secondary difmap
_audit_creation_method SHELXL-97
_cell_angle_alpha 90.00
_cell_angle_beta 106.9280(10)
_cell_angle_gamma 90.00
_cell_formula_units_Z 2
_cell_length_a 10.7495(3)
_cell_length_b 10.9897(3)
_cell_length_c 11.3193(3)
_cell_measurement_reflns_used 9901
_cell_measurement_temperature 100(2)
_cell_measurement_theta_max 69.32
_cell_measurement_theta_min 4.02
_cell_volume 1279.25(6)
_computing_cell_refinement 'Bruker SAINT'
_computing_data_collection 'Bruker APEX2'
_computing_data_reduction 'Bruker SAINT'
_computing_molecular_graphics 'Bruker SHELXTL'
_computing_publication_material 'Bruker SHELXTL'
_computing_structure_refinement 'SHELXL-97 (Sheldrick, 2008)'
_computing_structure_solution 'SHELXS-97 (Sheldrick, 2008)'
_diffrn_ambient_temperature 100(2)
_diffrn_measured_fraction_theta_full 0.957
_diffrn_measured_fraction_theta_max 0.957
_diffrn_measurement_device_type 'Bruker APEX-II CCD'
_diffrn_measurement_method '\f and \w scans'
_diffrn_radiation_monochromator graphite
_diffrn_radiation_source 'fine-focus sealed tube'
_diffrn_radiation_type CuK\a
_diffrn_radiation_wavelength 1.54178
_diffrn_reflns_av_R_equivalents 0.0303
_diffrn_reflns_av_sigmaI/netI 0.0328
_diffrn_reflns_limit_h_max 12
_diffrn_reflns_limit_h_min -12
_diffrn_reflns_limit_k_max 13
_diffrn_reflns_limit_k_min -12
_diffrn_reflns_limit_l_max 13
_diffrn_reflns_limit_l_min -13
_diffrn_reflns_number 10207
_diffrn_reflns_theta_full 69.52
_diffrn_reflns_theta_max 69.52
_diffrn_reflns_theta_min 4.08
_exptl_absorpt_coefficient_mu 0.602
_exptl_absorpt_correction_T_max 0.8124
_exptl_absorpt_correction_T_min 0.5572
_exptl_absorpt_correction_type multi-scan
_exptl_absorpt_process_details sadabs
_exptl_crystal_colour colourless
_exptl_crystal_density_diffrn 1.180
_exptl_crystal_density_method 'not measured'
_exptl_crystal_description prism
_exptl_crystal_F_000 496
_exptl_crystal_size_max 1.10
_exptl_crystal_size_mid 0.52
_exptl_crystal_size_min 0.36
_refine_diff_density_max 0.184
_refine_diff_density_min -0.164
_refine_diff_density_rms 0.038
_refine_ls_abs_structure_details 'Flack H D (1983), Acta Cryst. A39, 876-881'
_refine_ls_abs_structure_Flack 0.13(15)
_refine_ls_extinction_coef 0.0163(6)
_refine_ls_extinction_expression Fc^*^=kFc[1+0.001xFc^2^\l^3^/sin(2\q)]^-1/4^
_refine_ls_extinction_method SHELXL
_refine_ls_goodness_of_fit_ref 1.050
_refine_ls_hydrogen_treatment constr
_refine_ls_matrix_type full
_refine_ls_number_parameters 307
_refine_ls_number_reflns 4140
_refine_ls_number_restraints 1
_refine_ls_restrained_S_all 1.049
_refine_ls_R_factor_all 0.0313
_refine_ls_R_factor_gt 0.0313
_refine_ls_shift/su_max 0.000
_refine_ls_shift/su_mean 0.000
_refine_ls_structure_factor_coef Fsqd
_refine_ls_weighting_details 'calc w=1/[\s^2^(Fo^2^)+(0.0323P)^2^+0.3994P] where P=(Fo^2^+2Fc^2^)/3'
_refine_ls_weighting_scheme calc
_refine_ls_wR_factor_gt 0.0803
_refine_ls_wR_factor_ref 0.0804
_reflns_number_gt 4135
_reflns_number_total 4140
_reflns_threshold_expression >2sigma(I)
_cod_data_source_file ol6b00650_si_004.cif
_cod_data_source_block cu_rxj13_0m
_cod_depositor_comments
;
The following automatic conversions were performed:

'_symmetry_cell_setting' value 'Monoclinic' changed to 'monoclinic'
according to
/usr/data/users/saulius/crontab/automatic-downloads/rss-feeds/ACS/lib/dictionaries/cif_core.dic
dictionary named 'cif_core.dic' version 2.4.2 from 2011-04-26.

Automatic conversion script
Id: cif_fix_values 4268 2015-11-12 08:31:59Z antanas 

 Adding full bibliography for 1542945--1542948.cif.
;
_cod_original_sg_symbol_H-M 'P 21'
_cod_database_code 1542946

loop_
_symmetry_equiv_pos_as_xyz
'x, y, z'
'-x, y+1/2, -z'

loop_
_atom_site_label
_atom_site_type_symbol
_atom_site_fract_x
_atom_site_fract_y
_atom_site_fract_z
_atom_site_U_iso_or_equiv
_atom_site_adp_type
_atom_site_occupancy
_atom_site_symmetry_multiplicity
_atom_site_calc_flag
_atom_site_refinement_flags
O4 O 0.06716(11) 0.89391(10) 0.72387(9) 0.0186(2) Uani 1 1 d .
O6 O 0.15877(12) 1.26144(11) 0.55542(10) 0.0259(3) Uani 1 1 d .
O2 O 0.42693(11) 1.12490(10) 0.93902(9) 0.0201(2) Uani 1 1 d .
H2 H 0.4794 1.1762 0.9260 0.030 Uiso 1 1 calc R
O7 O 0.51232(11) 1.28519(11) 0.84022(9) 0.0220(2) Uani 1 1 d .
C13' C -0.37096(19) 0.99360(18) 0.74864(17) 0.0323(4) Uani 1 1 d .
H13A H -0.3705 0.9801 0.6632 0.048 Uiso 1 1 calc R
H13B H -0.3099 1.0590 0.7852 0.048 Uiso 1 1 calc R
H13C H -0.4587 1.0166 0.7497 0.048 Uiso 1 1 calc R
C11' C -0.33046(16) 0.87792(16) 0.82237(15) 0.0238(3) Uani 1 1 d .
C7' C -0.18527(16) 0.84154(14) 0.84614(13) 0.0181(3) Uani 1 1 d .
H7' H -0.1326 0.9178 0.8542 0.022 Uiso 1 1 calc R
C8' C -0.14845(16) 0.75862(15) 0.75489(14) 0.0215(3) Uani 1 1 d .
H8'1 H -0.1665 0.8030 0.6756 0.026 Uiso 1 1 calc R
H8'2 H -0.2079 0.6878 0.7406 0.026 Uiso 1 1 calc R
C9' C -0.00958(16) 0.70960(15) 0.78569(14) 0.0207(3) Uani 1 1 d .
H9'1 H -0.0028 0.6617 0.7137 0.025 Uiso 1 1 calc R
H9'2 H 0.0026 0.6520 0.8554 0.025 Uiso 1 1 calc R
C10' C 0.10457(16) 0.79880(14) 0.81944(13) 0.0190(3) Uani 1 1 d .
C4 C 0.14463(16) 0.99169(14) 0.73723(13) 0.0172(3) Uani 1 1 d .
C3 C 0.23689(16) 1.01921(14) 0.84349(13) 0.0168(3) Uani 1 1 d .
C2 C 0.32794(15) 1.11448(14) 0.84084(13) 0.0169(3) Uani 1 1 d .
C1 C 0.31425(16) 1.19303(15) 0.73823(13) 0.0179(3) Uani 1 1 d .
C7 C 0.41485(15) 1.28011(15) 0.74394(13) 0.0190(3) Uani 1 1 d .
C8 C 0.41322(16) 1.37030(15) 0.64213(15) 0.0229(3) Uani 1 1 d .
H8 H 0.3624 1.3352 0.5610 0.027 Uiso 1 1 calc R
C10 C 0.55061(18) 1.40115(17) 0.63739(17) 0.0296(4) Uani 1 1 d .
H10A H 0.5449 1.4665 0.5758 0.036 Uiso 1 1 calc R
H10B H 0.6015 1.4330 0.7189 0.036 Uiso 1 1 calc R
C11 C 0.62233(19) 1.2942(2) 0.60441(17) 0.0351(4) Uani 1 1 d .
H11A H 0.6322 1.2304 0.6670 0.053 Uiso 1 1 calc R
H11B H 0.7084 1.3206 0.6013 0.053 Uiso 1 1 calc R
H11C H 0.5729 1.2621 0.5236 0.053 Uiso 1 1 calc R
C12' C -0.42490(18) 0.77535(19) 0.76743(17) 0.0324(4) Uani 1 1 d .
H12A H -0.5133 0.8000 0.7648 0.049 Uiso 1 1 calc R
H12B H -0.4006 0.7023 0.8186 0.049 Uiso 1 1 calc R
H12C H -0.4216 0.7578 0.6835 0.049 Uiso 1 1 calc R
C5' C -0.18501(16) 0.80029(15) 0.97833(13) 0.0201(3) Uani 1 1 d .
H5' H -0.2177 0.7147 0.9723 0.024 Uiso 1 1 calc R
C4' C -0.06554(17) 0.80756(15) 1.08716(14) 0.0210(3) Uani 1 1 d .
C15' C -0.05600(19) 0.88344(17) 1.18095(15) 0.0296(4) Uani 1 1 d .
H15A H -0.1265 0.9357 1.1806 0.035 Uiso 1 1 calc R
H15B H 0.0213 0.8854 1.2482 0.035 Uiso 1 1 calc R
C3' C 0.04374(17) 0.71949(15) 1.08884(14) 0.0234(4) Uani 1 1 d .
H3'1 H 0.0089 0.6539 1.0283 0.028 Uiso 1 1 calc R
H3'2 H 0.0739 0.6815 1.1716 0.028 Uiso 1 1 calc R
C2' C 0.16120(16) 0.77792(16) 1.05889(14) 0.0240(4) Uani 1 1 d .
H2'1 H 0.2104 0.8251 1.1321 0.029 Uiso 1 1 calc R
H2'2 H 0.2188 0.7115 1.0472 0.029 Uiso 1 1 calc R
C1' C 0.13434(15) 0.86232(14) 0.94580(13) 0.0178(3) Uani 1 1 d .
H1' H 0.0572 0.9135 0.9451 0.021 Uiso 1 1 calc R
C5 C 0.11924(16) 1.06303(14) 0.61916(13) 0.0189(3) Uani 1 1 d .
C6 C 0.19640(15) 1.18324(15) 0.63425(13) 0.0175(3) Uani 1 1 d .
C12 C 0.25065(16) 0.94838(15) 0.96062(13) 0.0197(3) Uani 1 1 d .
H12D H 0.2559 1.0055 1.0295 0.024 Uiso 1 1 calc R
H12E H 0.3321 0.9004 0.9810 0.024 Uiso 1 1 calc R
C9 C 0.34481(19) 1.48561(17) 0.66763(18) 0.0309(4) Uani 1 1 d .
H9A H 0.2557 1.4656 0.6668 0.046 Uiso 1 1 calc R
H9B H 0.3427 1.5464 0.6037 0.046 Uiso 1 1 calc R
H9C H 0.3923 1.5185 0.7487 0.046 Uiso 1 1 calc R
C13 C 0.16838(19) 0.98527(17) 0.52770(15) 0.0262(4) Uani 1 1 d .
H13D H 0.2611 0.9676 0.5639 0.039 Uiso 1 1 calc R
H13E H 0.1557 1.0302 0.4503 0.039 Uiso 1 1 calc R
H13F H 0.1195 0.9088 0.5111 0.039 Uiso 1 1 calc R
C14 C -0.02671(16) 1.08766(17) 0.56543(15) 0.0253(4) Uani 1 1 d .
H14A H -0.0735 1.0102 0.5477 0.038 Uiso 1 1 calc R
H14B H -0.0421 1.1347 0.4890 0.038 Uiso 1 1 calc R
H14C H -0.0578 1.1339 0.6253 0.038 Uiso 1 1 calc R
C14' C 0.22355(17) 0.73324(16) 0.80232(16) 0.0262(4) Uani 1 1 d .
H14D H 0.2051 0.7062 0.7164 0.039 Uiso 1 1 calc R
H14E H 0.2439 0.6625 0.8573 0.039 Uiso 1 1 calc R
H14F H 0.2980 0.7889 0.8222 0.039 Uiso 1 1 calc R
C6' C -0.30203(17) 0.88556(17) 0.96421(15) 0.0265(4) Uani 1 1 d .
H6'1 H -0.2779 0.9681 0.9982 0.032 Uiso 1 1 calc R
H6'2 H -0.3715 0.8505 0.9951 0.032 Uiso 1 1 calc R

loop_
_atom_site_aniso_label
_atom_site_aniso_U_11
_atom_site_aniso_U_22
_atom_site_aniso_U_33
_atom_site_aniso_U_23
_atom_site_aniso_U_13
_atom_site_aniso_U_12
O4 0.0194(6) 0.0217(6) 0.0144(5) -0.0019(4) 0.0047(4) -0.0035(4)
O6 0.0252(6) 0.0299(6) 0.0194(5) 0.0071(5) 0.0014(5) -0.0019(5)
O2 0.0174(6) 0.0257(6) 0.0147(5) 0.0006(4) 0.0010(4) -0.0039(5)
O7 0.0197(6) 0.0273(6) 0.0177(5) -0.0010(5) 0.0034(4) -0.0052(5)
C13' 0.0291(11) 0.0344(10) 0.0309(9) 0.0032(8) 0.0048(8) 0.0079(8)
C11' 0.0207(9) 0.0272(8) 0.0254(8) 0.0005(7) 0.0097(6) 0.0015(7)
C7' 0.0187(8) 0.0188(7) 0.0170(7) -0.0008(6) 0.0053(6) -0.0031(6)
C8' 0.0203(8) 0.0267(8) 0.0186(7) -0.0044(6) 0.0073(6) -0.0054(6)
C9' 0.0231(9) 0.0200(8) 0.0213(7) -0.0064(6) 0.0101(6) -0.0035(6)
C10' 0.0222(9) 0.0179(7) 0.0180(7) 0.0006(6) 0.0077(6) 0.0005(6)
C4 0.0185(8) 0.0196(7) 0.0153(7) -0.0026(6) 0.0077(6) -0.0006(6)
C3 0.0174(8) 0.0190(7) 0.0142(7) -0.0002(6) 0.0049(6) 0.0027(6)
C2 0.0148(8) 0.0222(8) 0.0132(6) -0.0045(6) 0.0034(6) 0.0012(6)
C1 0.0180(8) 0.0210(7) 0.0148(6) -0.0027(6) 0.0051(6) 0.0008(6)
C7 0.0198(8) 0.0218(8) 0.0164(7) -0.0016(6) 0.0069(6) 0.0012(6)
C8 0.0234(9) 0.0236(8) 0.0214(7) 0.0023(6) 0.0061(6) -0.0016(7)
C10 0.0259(10) 0.0333(9) 0.0308(9) 0.0133(8) 0.0098(7) -0.0023(8)
C11 0.0319(11) 0.0447(11) 0.0324(9) 0.0105(8) 0.0153(8) 0.0041(9)
C12' 0.0194(9) 0.0436(11) 0.0344(9) -0.0005(8) 0.0082(7) -0.0054(8)
C5' 0.0246(9) 0.0196(7) 0.0189(7) 0.0004(6) 0.0107(6) -0.0022(6)
C4' 0.0287(10) 0.0209(8) 0.0166(7) 0.0049(6) 0.0115(6) -0.0030(7)
C15' 0.0379(11) 0.0309(9) 0.0205(8) -0.0020(7) 0.0095(7) -0.0042(8)
C3' 0.0289(10) 0.0208(8) 0.0197(7) 0.0057(6) 0.0059(7) -0.0009(7)
C2' 0.0236(9) 0.0258(8) 0.0207(7) 0.0053(7) 0.0034(6) -0.0010(7)
C1' 0.0166(8) 0.0202(8) 0.0161(7) 0.0008(6) 0.0041(6) 0.0007(6)
C5 0.0180(9) 0.0266(8) 0.0106(7) -0.0019(6) 0.0020(6) -0.0020(7)
C6 0.0174(8) 0.0234(8) 0.0126(7) -0.0006(6) 0.0059(6) 0.0018(6)
C12 0.0198(9) 0.0232(8) 0.0141(7) 0.0013(6) 0.0019(6) -0.0001(6)
C9 0.0328(11) 0.0237(8) 0.0372(9) 0.0045(7) 0.0119(8) 0.0023(8)
C13 0.0353(10) 0.0286(8) 0.0168(7) -0.0040(6) 0.0109(7) -0.0024(7)
C14 0.0190(9) 0.0340(9) 0.0200(7) 0.0052(7) 0.0012(6) -0.0022(7)
C14' 0.0240(9) 0.0235(8) 0.0345(9) -0.0035(7) 0.0140(7) 0.0002(7)
C6' 0.0277(9) 0.0302(9) 0.0257(8) -0.0010(7) 0.0144(7) 0.0020(8)

loop_
_atom_type_symbol
_atom_type_description
_atom_type_scat_dispersion_real
_atom_type_scat_dispersion_imag
_atom_type_scat_source
C C 0.0181 0.0091 'International Tables Vol C Tables 4.2.6.8 and 6.1.1.4'
H H 0.0000 0.0000 'International Tables Vol C Tables 4.2.6.8 and 6.1.1.4'
O O 0.0492 0.0322 'International Tables Vol C Tables 4.2.6.8 and 6.1.1.4'

loop_
_geom_angle_atom_site_label_1
_geom_angle_atom_site_label_2
_geom_angle_atom_site_label_3
_geom_angle
C4 O4 C10' 117.25(12)
C2 O2 H2 109.5
C11' C13' H13A 109.5
C11' C13' H13B 109.5
H13A C13' H13B 109.5
C11' C13' H13C 109.5
H13A C13' H13C 109.5
H13B C13' H13C 109.5
C13' C11' C12' 110.24(15)
C13' C11' C6' 117.71(15)
C12' C11' C6' 111.76(14)
C13' C11' C7' 115.08(14)
C12' C11' C7' 113.33(14)
C6' C11' C7' 87.10(12)
C8' C7' C11' 119.00(13)
C8' C7' C5' 123.41(13)
C11' C7' C5' 87.84(12)
C8' C7' H7' 108.2
C11' C7' H7' 108.2
C5' C7' H7' 108.2
C7' C8' C9' 119.24(13)
C7' C8' H8'1 107.5
C9' C8' H8'1 107.5
C7' C8' H8'2 107.5
C9' C8' H8'2 107.5
H8'1 C8' H8'2 107.0
C8' C9' C10' 119.35(13)
C8' C9' H9'1 107.5
C10' C9' H9'1 107.5
C8' C9' H9'2 107.5
C10' C9' H9'2 107.5
H9'1 C9' H9'2 107.0
O4 C10' C14' 107.51(12)
O4 C10' C9' 104.10(12)
C14' C10' C9' 107.83(13)
O4 C10' C1' 107.39(11)
C14' C10' C1' 112.11(13)
C9' C10' C1' 117.22(12)
O4 C4 C3 123.39(13)
O4 C4 C5 111.80(13)
C3 C4 C5 124.77(14)
C4 C3 C2 118.12(13)
C4 C3 C12 121.73(14)
C2 C3 C12 120.05(13)
O2 C2 C1 120.63(14)
O2 C2 C3 115.99(13)
C1 C2 C3 123.37(13)
C2 C1 C7 118.20(13)
C2 C1 C6 118.25(14)
C7 C1 C6 123.52(14)
O7 C7 C1 119.35(13)
O7 C7 C8 116.49(14)
C1 C7 C8 124.15(14)
C7 C8 C10 111.93(14)
C7 C8 C9 107.28(13)
C10 C8 C9 110.11(15)
C7 C8 H8 109.2
C10 C8 H8 109.2
C9 C8 H8 109.2
C11 C10 C8 113.76(16)
C11 C10 H10A 108.8
C8 C10 H10A 108.8
C11 C10 H10B 108.8
C8 C10 H10B 108.8
H10A C10 H10B 107.7
C10 C11 H11A 109.5
C10 C11 H11B 109.5
H11A C11 H11B 109.5
C10 C11 H11C 109.5
H11A C11 H11C 109.5
H11B C11 H11C 109.5
C11' C12' H12A 109.5
C11' C12' H12B 109.5
H12A C12' H12B 109.5
C11' C12' H12C 109.5
H12A C12' H12C 109.5
H12B C12' H12C 109.5
C4' C5' C6' 122.07(13)
C4' C5' C7' 122.22(13)
C6' C5' C7' 87.16(12)
C4' C5' H5' 107.8
C6' C5' H5' 107.8
C7' C5' H5' 107.8
C15' C4' C5' 122.49(16)
C15' C4' C3' 120.67(16)
C5' C4' C3' 116.78(13)
C4' C15' H15A 120.0
C4' C15' H15B 120.0
H15A C15' H15B 120.0
C4' C3' C2' 114.37(14)
C4' C3' H3'1 108.7
C2' C3' H3'1 108.7
C4' C3' H3'2 108.7
C2' C3' H3'2 108.7
H3'1 C3' H3'2 107.6
C1' C2' C3' 117.86(13)
C1' C2' H2'1 107.8
C3' C2' H2'1 107.8
C1' C2' H2'2 107.8
C3' C2' H2'2 107.8
H2'1 C2' H2'2 107.2
C12 C1' C2' 109.29(13)
C12 C1' C10' 108.84(12)
C2' C1' C10' 115.96(13)
C12 C1' H1' 107.5
C2' C1' H1' 107.5
C10' C1' H1' 107.5
C4 C5 C14 110.16(13)
C4 C5 C6 113.29(12)
C14 C5 C6 110.36(14)
C4 C5 C13 107.29(13)
C14 C5 C13 109.95(13)
C6 C5 C13 105.63(12)
O6 C6 C1 124.23(15)
O6 C6 C5 117.98(14)
C1 C6 C5 117.68(13)
C3 C12 C1' 110.69(13)
C3 C12 H12D 109.5
C1' C12 H12D 109.5
C3 C12 H12E 109.5
C1' C12 H12E 109.5
H12D C12 H12E 108.1
C8 C9 H9A 109.5
C8 C9 H9B 109.5
H9A C9 H9B 109.5
C8 C9 H9C 109.5
H9A C9 H9C 109.5
H9B C9 H9C 109.5
C5 C13 H13D 109.5
C5 C13 H13E 109.5
H13D C13 H13E 109.5
C5 C13 H13F 109.5
H13D C13 H13F 109.5
H13E C13 H13F 109.5
C5 C14 H14A 109.5
C5 C14 H14B 109.5
H14A C14 H14B 109.5
C5 C14 H14C 109.5
H14A C14 H14C 109.5
H14B C14 H14C 109.5
C10' C14' H14D 109.5
C10' C14' H14E 109.5
H14D C14' H14E 109.5
C10' C14' H14F 109.5
H14D C14' H14F 109.5
H14E C14' H14F 109.5
C5' C6' C11' 89.03(12)
C5' C6' H6'1 113.8
C11' C6' H6'1 113.8
C5' C6' H6'2 113.8
C11' C6' H6'2 113.8
H6'1 C6' H6'2 111.0

loop_
_geom_bond_atom_site_label_1
_geom_bond_atom_site_label_2
_geom_bond_distance
O4 C4 1.3408(19)
O4 C10' 1.4735(18)
O6 C6 1.2199(19)
O2 C2 1.3008(18)
O2 H2 0.8400
O7 C7 1.2742(19)
C13' C11' 1.514(3)
C13' H13A 0.9800
C13' H13B 0.9800
C13' H13C 0.9800
C11' C12' 1.523(3)
C11' C6' 1.547(2)
C11' C7' 1.557(2)
C7' C8' 1.514(2)
C7' C5' 1.5626(19)
C7' H7' 1.0000
C8' C9' 1.529(2)
C8' H8'1 0.9900
C8' H8'2 0.9900
C9' C10' 1.530(2)
C9' H9'1 0.9900
C9' H9'2 0.9900
C10' C14' 1.529(2)
C10' C1' 1.5391(19)
C4 C3 1.352(2)
C4 C5 1.504(2)
C3 C2 1.440(2)
C3 C12 1.507(2)
C2 C1 1.420(2)
C1 C7 1.431(2)
C1 C6 1.461(2)
C7 C8 1.516(2)
C8 C10 1.531(2)
C8 C9 1.534(2)
C8 H8 1.0000
C10 C11 1.511(3)
C10 H10A 0.9900
C10 H10B 0.9900
C11 H11A 0.9800
C11 H11B 0.9800
C11 H11C 0.9800
C12' H12A 0.9800
C12' H12B 0.9800
C12' H12C 0.9800
C5' C4' 1.501(2)
C5' C6' 1.539(2)
C5' H5' 1.0000
C4' C15' 1.330(2)
C4' C3' 1.518(2)
C15' H15A 0.9500
C15' H15B 0.9500
C3' C2' 1.540(2)
C3' H3'1 0.9900
C3' H3'2 0.9900
C2' C1' 1.539(2)
C2' H2'1 0.9900
C2' H2'2 0.9900
C1' C12 1.537(2)
C1' H1' 1.0000
C5 C14 1.533(2)
C5 C6 1.543(2)
C5 C13 1.549(2)
C12 H12D 0.9900
C12 H12E 0.9900
C9 H9A 0.9800
C9 H9B 0.9800
C9 H9C 0.9800
C13 H13D 0.9800
C13 H13E 0.9800
C13 H13F 0.9800
C14 H14A 0.9800
C14 H14B 0.9800
C14 H14C 0.9800
C14' H14D 0.9800
C14' H14E 0.9800
C14' H14F 0.9800
C6' H6'1 0.9900
C6' H6'2 0.9900

loop_
_geom_hbond_atom_site_label_D
_geom_hbond_atom_site_label_H
_geom_hbond_atom_site_label_A
_geom_hbond_distance_DH
_geom_hbond_distance_HA
_geom_hbond_distance_DA
_geom_hbond_angle_DHA
O2 H2 O7 0.84 1.64 2.4071(15) 149.7

loop_
_geom_torsion_atom_site_label_1
_geom_torsion_atom_site_label_2
_geom_torsion_atom_site_label_3
_geom_torsion_atom_site_label_4
_geom_torsion
C13' C11' C7' C8' -91.03(18)
C12' C11' C7' C8' 37.1(2)
C6' C11' C7' C8' 149.61(14)
C13' C11' C7' C5' 141.44(15)
C12' C11' C7' C5' -90.40(15)
C6' C11' C7' C5' 22.08(12)
C11' C7' C8' C9' -172.32(14)
C5' C7' C8' C9' -64.0(2)
C7' C8' C9' C10' -54.14(19)
C4 O4 C10' C14' -72.08(15)
C4 O4 C10' C9' 173.69(12)
C4 O4 C10' C1' 48.74(16)
C8' C9' C10' O4 -47.01(16)
C8' C9' C10' C14' -161.00(13)
C8' C9' C10' C1' 71.41(18)
C10' O4 C4 C3 -14.3(2)
C10' O4 C4 C5 163.65(12)
O4 C4 C3 C2 169.88(13)
C5 C4 C3 C2 -7.8(2)
O4 C4 C3 C12 -6.6(2)
C5 C4 C3 C12 175.77(14)
C4 C3 C2 O2 -169.38(13)
C12 C3 C2 O2 7.1(2)
C4 C3 C2 C1 9.9(2)
C12 C3 C2 C1 -173.58(14)
O2 C2 C1 C7 2.6(2)
C3 C2 C1 C7 -176.68(13)
O2 C2 C1 C6 -175.51(13)
C3 C2 C1 C6 5.2(2)
C2 C1 C7 O7 -0.5(2)
C6 C1 C7 O7 177.51(14)
C2 C1 C7 C8 -179.56(14)
C6 C1 C7 C8 -1.6(2)
O7 C7 C8 C10 31.5(2)
C1 C7 C8 C10 -149.34(16)
O7 C7 C8 C9 -89.35(17)
C1 C7 C8 C9 89.76(18)
C7 C8 C10 C11 64.52(19)
C9 C8 C10 C11 -176.24(15)
C8' C7' C5' C4' 87.3(2)
C11' C7' C5' C4' -148.86(15)
C8' C7' C5' C6' -145.99(16)
C11' C7' C5' C6' -22.20(12)
C6' C5' C4' C15' 3.6(2)
C7' C5' C4' C15' 112.59(18)
C6' C5' C4' C3' -179.07(13)
C7' C5' C4' C3' -70.06(19)
C15' C4' C3' C2' -77.18(18)
C5' C4' C3' C2' 105.42(15)
C4' C3' C2' C1' -47.44(19)
C3' C2' C1' C12 157.53(14)
C3' C2' C1' C10' -79.04(19)
O4 C10' C1' C12 -62.76(15)
C14' C10' C1' C12 55.11(16)
C9' C10' C1' C12 -179.39(13)
O4 C10' C1' C2' 173.57(13)
C14' C10' C1' C2' -68.56(17)
C9' C10' C1' C2' 56.94(19)
O4 C4 C5 C14 49.88(17)
C3 C4 C5 C14 -132.22(16)
O4 C4 C5 C6 174.04(12)
C3 C4 C5 C6 -8.1(2)
O4 C4 C5 C13 -69.78(16)
C3 C4 C5 C13 108.12(17)
C2 C1 C6 O6 162.25(15)
C7 C1 C6 O6 -15.7(2)
C2 C1 C6 C5 -21.54(19)
C7 C1 C6 C5 160.47(13)
C4 C5 C6 O6 -161.06(14)
C14 C5 C6 O6 -37.02(18)
C13 C5 C6 O6 81.78(17)
C4 C5 C6 C1 22.48(18)
C14 C5 C6 C1 146.53(13)
C13 C5 C6 C1 -94.67(15)
C4 C3 C12 C1' -10.2(2)
C2 C3 C12 C1' 173.47(13)
C2' C1' C12 C3 171.45(12)
C10' C1' C12 C3 43.90(17)
C4' C5' C6' C11' 149.12(14)
C7' C5' C6' C11' 22.33(12)
C13' C11' C6' C5' -139.35(16)
C12' C11' C6' C5' 91.57(15)
C7' C11' C6' C5' -22.42(12)
